data_2005301
loop_
_publ_author_name
'Shin, W.'
'Chae, C. H.'
'Yoo, S. E.'

_publ_section_title
;Antihypertensive
 2-(1,3-Dioxolan-2-yl)-2-methyl-6-nitro-4-(2-oxo-1-pyrrolidinyl)-2<i>H</i>-1-benzopyran
;
_journal_issue 8
_journal_name_full 'Acta Crystallographica Section C'
_journal_page_first 2058
_journal_page_last 2060
_journal_paper_doi 10.1107/S010827019600248X
_journal_volume 52
_journal_year 1996
_chemical_formula_moiety 'C17 H18 N2 O6'
_chemical_formula_sum 'C17 H18 N2 O6'
_chemical_formula_weight 346.33
_chemical_name_systematic
;
2-(1',3'-dioxolan-2'-yl)-2-methyl-6-nitro
-4-(2'-oxopyrrolidin-1'-yl)-2H-1-benzopyran
;
_space_group_IT_number 19
_symmetry_cell_setting orthorhombic
_symmetry_space_group_name_Hall 'P 2ac 2ab'
_symmetry_space_group_name_H-M 'P 21 21 21'
_cell_angle_alpha 90
_cell_angle_beta 90
_cell_angle_gamma 90
_cell_formula_units_Z 4
_cell_length_a 10.563(2)
_cell_length_b 16.902(2)
_cell_length_c 9.297(2)
_cell_measurement_reflns_used 25
_cell_measurement_temperature 295
_cell_measurement_theta_max 20.76
_cell_measurement_theta_min 6.76
_cell_volume 1659.8(5)
_computing_cell_refinement 'CAD-4 Software'
_computing_data_collection 'CAD-4 Software (Enraf-Nonius, 1989)'
_computing_data_reduction 'MolEN (Fair, 1990)'
_computing_molecular_graphics 'ORTEPII (Johnson, 1976)'
_computing_publication_material SHELXL93
_computing_structure_refinement 'SHELXL93 (Sheldrick, 1993)'
_computing_structure_solution 'SHELXS86 (Sheldrick, 1990)'
_diffrn_ambient_temperature 295
_diffrn_measurement_device 'Enraf-Nonius CAD-4'
_diffrn_measurement_method \w/2\q
_diffrn_radiation_monochromator graphite
_diffrn_radiation_source 'Enraf-Nonius sealed Tube'
_diffrn_radiation_type CuK\a
_diffrn_radiation_wavelength 1.54184
_diffrn_reflns_av_R_equivalents 0.053
_diffrn_reflns_av_sigmaI/netI 0.0096
_diffrn_reflns_limit_h_max 12
_diffrn_reflns_limit_h_min 0
_diffrn_reflns_limit_k_max 19
_diffrn_reflns_limit_k_min 0
_diffrn_reflns_limit_l_max 10
_diffrn_reflns_limit_l_min 0
_diffrn_reflns_number 1821
_diffrn_reflns_theta_max 64.95
_diffrn_reflns_theta_min 4.94
_diffrn_standards_decay_% 1
_diffrn_standards_interval_count 50
_diffrn_standards_interval_time 60
_diffrn_standards_number 3
_exptl_absorpt_coefficient_mu 0.894
_exptl_absorpt_correction_type none
_exptl_crystal_colour orange
_exptl_crystal_density_diffrn 1.386
_exptl_crystal_density_meas 1.345(8)
_exptl_crystal_density_method 'floatation in sodium tartarate solution'
_exptl_crystal_description 'rectangular prism'
_exptl_crystal_F_000 728
_exptl_crystal_size_max 0.45
_exptl_crystal_size_mid 0.40
_exptl_crystal_size_min 0.30
_refine_diff_density_max 0.150
_refine_diff_density_min -0.174
_refine_ls_abs_structure_details 'Flack (1983) parameter = 0.2(3)'
_refine_ls_abs_structure_Flack 0.2(3)
_refine_ls_extinction_coef 0.0062(7)
_refine_ls_extinction_method 'SHELXL93 (Sheldrick, 1993)'
_refine_ls_goodness_of_fit_all 1.495
_refine_ls_goodness_of_fit_obs 1.080
_refine_ls_hydrogen_treatment refall
_refine_ls_matrix_type full
_refine_ls_number_constraints 0
_refine_ls_number_parameters 299
_refine_ls_number_reflns 1478
_refine_ls_number_restraints 0
_refine_ls_restrained_S_all 1.495
_refine_ls_restrained_S_obs 1.080
_refine_ls_R_factor_all 0.0486
_refine_ls_R_factor_obs 0.0341
_refine_ls_shift/esd_max 0.139
_refine_ls_shift/esd_mean 0.021
_refine_ls_structure_factor_coef Fsqd
_refine_ls_weighting_scheme
;
w = 1/[\s^2^(F~o~^2^) + (0.0671P)^2^ + 0.1383P]
where P = (F~o~^2^ + 2F~c~^2^)/3
;
_refine_ls_wR_factor_all 0.1335
_refine_ls_wR_factor_obs 0.0907
_reflns_number_observed 1478
_reflns_number_total 1635
_reflns_observed_criterion I>2\s(I)
_cod_data_source_file ta1029.cif
_cod_data_source_block ta1029
_cod_depositor_comments
;
Renamed '_atom_site_refinement_flags' tag to '_atom_site_adp_type' in 
accordance to looped data.

Antanas Vaitkus,
2015-03-25
;
_cod_database_code 2005301

loop_
_symmetry_equiv_pos_as_xyz
x,y,z
-x+1/2,-y,z+1/2
x+1/2,-y+1/2,-z
-x,y+1/2,-z+1/2

loop_
_atom_site_label
_atom_site_occupancy
_atom_site_fract_x
_atom_site_fract_y
_atom_site_fract_z
_atom_site_U_iso_or_equiv
_atom_site_calc_flag
_atom_site_adp_type
O1 1 .6427(2) .1190(1) .0148(2) .0574(5) d Uani
C2 1 .5966(2) .0750(2) -0.1090(3) .0578(6) d Uani
C3 1 .4550(2) .0806(2) -0.1239(3) .0517(6) d Uani
C4 1 .3815(2) .1012(1) -.0166(2) .0462(5) d Uani
C5 1 .3645(2) .1445(1) .2419(3) .0496(6) d Uani
C6 1 .4240(2) .1677(1) .3658(3) .0520(6) d Uani
C7 1 .5551(3) .1709(1) .3767(3) .0553(6) d Uani
C8 1 .6265(2) .1521(2) .2578(3) .0546(6) d Uani
C9 1 .5681(2) .1298(1) .1314(3) .0477(5) d Uani
C10 1 .4348(2) .1246(1) .1215(3) .0459(5) d Uani
C11 1 .6653(3) .1097(3) -0.2382(4) .083(1) d Uani
C12 1 .6380(2) -.0112(2) -.0824(4) .0685(8) d Uani
O13 1 .5966(2) -.0608(1) -0.1941(3) .0812(7) d Uani
C14 1 .4899(4) -0.1047(2) -0.1385(4) .0856(9) d Uani
C15 1 .5046(5) -0.1025(2) .0195(5) .095(1) d Uani
O16 1 .5887(2) -.0390(1) .0477(2) .0776(6) d Uani
N17 1 .2464(2) .1044(1) -.0324(2) .0487(5) d Uani
C18 1 .1694(2) .0433(2) .0011(3) .0576(6) d Uani
O19 1 .2018(2) -.0171(1) .0593(3) .0885(8) d Uani
C20 1 .0373(3) .0654(2) -.0486(4) .0749(9) d Uani
C21 1 .0441(3) .1535(2) -.0763(5) .081(1) d Uani
C22 1 .1835(3) .1697(2) -0.1057(5) .0738(9) d Uani
N23 1 .3493(2) .1920(1) .4888(3) .0620(6) d Uani
O24 1 .2352(2) .1996(2) .4717(3) .0856(7) d Uani
O25 1 .4021(3) .2050(1) .6034(2) .0825(7) d Uani
H3 1 .424(3) .065(2) -0.213(4) .068(8) d Uiso
H5 1 .280(4) .141(2) .241(3) .07(1) d Uiso
H7 1 .595(3) .186(2) .466(3) .061(8) d Uiso
H8 1 .715(3) .155(2) .251(3) .073(9) d Uiso
H111 1 .641(4) .174(3) -0.261(4) .10(1) d Uiso
H112 1 .743(5) .107(3) -0.222(5) .11(2) d Uiso
H113 1 .631(4) .079(2) -0.328(4) .09(1) d Uiso
H12 1 .730(4) -.011(2) -.079(4) .10(1) d Uiso
H141 1 .496(4) -0.157(3) -0.174(4) .09(1) d Uiso
H142 1 .395(4) -.071(3) -0.165(5) .11(1) d Uiso
H151 1 .550(5) -0.148(3) .073(5) .13(2) d Uiso
H152 1 .424(6) -.089(4) .074(6) .16(2) d Uiso
H201 1 .035(4) .037(3) -0.139(5) .11(2) d Uiso
H202 1 -.027(4) .054(3) .035(5) .11(1) d Uiso
H211 1 .025(4) .185(3) .020(5) .10(1) d Uiso
H212 1 -.003(4) .172(2) -0.158(4) .09(1) d Uiso
H221 1 .223(3) .225(2) -.080(4) .09(1) d Uiso
H222 1 .198(5) .164(3) -0.200(5) .12(2) d Uiso

loop_
_atom_site_aniso_label
_atom_site_aniso_U_11
_atom_site_aniso_U_22
_atom_site_aniso_U_33
_atom_site_aniso_U_12
_atom_site_aniso_U_13
_atom_site_aniso_U_23
O1 0.0393(8) 0.0696(11) 0.0633(10) -0.0039(7) 0.0054(8) -0.0026(9)
C2 0.0445(12) 0.073(2) 0.0562(13) 0.0043(11) 0.0027(11) -0.0032(13)
C3 0.0483(13) 0.0549(13) 0.0519(13) 0.0047(10) -0.0025(11) 0.0024(11)
C4 0.0377(10) 0.0451(11) 0.0558(12) 0.0017(9) -0.0027(10) 0.0036(11)
C5 0.0416(12) 0.0466(12) 0.0608(14) -0.0021(9) 0.0030(11) -0.0010(11)
C6 0.0558(13) 0.0430(12) 0.0573(14) -0.0041(10) 0.0038(11) -0.0001(11)
C7 0.0570(14) 0.0526(14) 0.0564(14) -0.0098(11) -0.0068(12) 0.0011(12)
C8 0.0431(13) 0.0550(13) 0.066(2) -0.0056(10) -0.0056(12) 0.0052(12)
C9 0.0419(11) 0.0449(11) 0.0564(13) -0.0001(9) 0.0012(10) 0.0040(11)
C10 0.0404(11) 0.0419(10) 0.0555(13) -0.0002(8) 0.0002(10) 0.0038(10)
C11 0.055(2) 0.121(3) 0.073(2) -0.001(2) 0.015(2) 0.007(2)
C12 0.0423(13) 0.077(2) 0.087(2) 0.0110(12) -0.0060(13) -0.014(2)
O13 0.0636(12) 0.0884(14) 0.0917(14) 0.0101(11) 0.0018(11) -0.0297(13)
C14 0.080(2) 0.071(2) 0.106(3) 0.000(2) -0.012(2) -0.009(2)
C15 0.113(3) 0.071(2) 0.100(2) -0.008(2) -0.020(3) 0.001(2)
O16 0.0803(13) 0.0703(12) 0.0822(14) 0.0043(10) -0.0217(12) 0.0051(10)
N17 0.0378(9) 0.0511(10) 0.0573(11) 0.0016(8) -0.0025(8) 0.0060(9)
C18 0.0474(12) 0.0600(14) 0.0654(15) -0.0039(11) 0.0002(11) 0.0045(13)
O19 0.0659(11) 0.0635(12) 0.136(2) -0.0043(9) -0.0020(14) 0.0333(13)
C20 0.0448(14) 0.094(2) 0.086(2) -0.0071(14) -0.0054(15) 0.010(2)
C21 0.0479(15) 0.096(2) 0.099(3) 0.0125(15) -0.008(2) 0.027(2)
C22 0.0494(15) 0.076(2) 0.096(2) 0.0075(13) -0.008(2) 0.031(2)
N23 0.072(2) 0.0497(11) 0.0649(15) -0.0049(10) 0.0098(12) -0.0078(10)
O24 0.0685(13) 0.0956(15) 0.093(2) 0.0139(11) 0.0164(12) -0.0231(13)
O25 0.096(2) 0.0901(15) 0.0609(12) -0.0168(12) 0.0066(13) -0.0155(11)

loop_
_atom_type_symbol
_atom_type_description
_atom_type_scat_dispersion_real
_atom_type_scat_dispersion_imag
_atom_type_scat_source
C C 0.0181 0.0091 'International Tables Vol C Tables 4.2.6.8 and 6.1.1.4'
H H 0.0000 0.0000 'International Tables Vol C Tables 4.2.6.8 and 6.1.1.4'
O O 0.0492 0.0322 'International Tables Vol C Tables 4.2.6.8 and 6.1.1.4'
N N 0.0311 0.0180 'International Tables Vol C Tables 4.2.6.8 and 6.1.1.4'

loop_
_geom_angle_atom_site_label_1
_geom_angle_atom_site_label_2
_geom_angle_atom_site_label_3
_geom_angle
_geom_angle_publ_flag
C9 O1 C2 120.6(2) yes
O1 C2 C3 111.9(2) yes
O1 C2 C11 105.5(2) yes
C3 C2 C11 112.1(2) yes
O1 C2 C12 105.1(2) yes
C3 C2 C12 110.9(2) yes
C11 C2 C12 110.9(3) yes
C4 C3 C2 122.4(2) yes
C4 C3 H3 123.1(19) no
C2 C3 H3 114.(2) no
C3 C4 N17 121.4(2) yes
C3 C4 C10 120.9(2) yes
N17 C4 C10 117.6(2) yes
C6 C5 C10 120.3(2) yes
C6 C5 H5 119.(2) no
C10 C5 H5 120.(2) no
C5 C6 C7 122.0(3) yes
C5 C6 N23 119.7(2) yes
C7 C6 N23 118.3(3) yes
C8 C7 C6 118.6(3) yes
C8 C7 H7 120.7(18) no
C6 C7 H7 120.7(18) no
C7 C8 C9 120.2(2) yes
C7 C8 H8 126.0(19) no
C9 C8 H8 113.8(19) no
O1 C9 C8 117.4(2) yes
O1 C9 C10 121.3(2) yes
C8 C9 C10 121.2(2) yes
C5 C10 C9 117.8(2) yes
C5 C10 C4 124.9(2) yes
C9 C10 C4 117.3(2) yes
C2 C11 H111 114.(2) no
C2 C11 H112 108.(3) no
H111 C11 H112 108.(4) no
C2 C11 H113 106.(2) no
H111 C11 H113 104.(3) no
H112 C11 H113 117.(4) no
O16 C12 O13 108.8(3) yes
O16 C12 C2 110.5(2) yes
O13 C12 C2 111.0(3) yes
O16 C12 H12 110.(2) no
O13 C12 H12 110.(2) no
C2 C12 H12 107.(2) no
C12 O13 C14 106.5(3) yes
O13 C14 C15 105.1(3) yes
O13 C14 H141 108.(3) no
C15 C14 H141 112.(3) no
O13 C14 H142 110.(2) no
C15 C14 H142 107.(2) no
H141 C14 H142 116.(4) no
O16 C15 C14 105.6(3) yes
O16 C15 H151 100.(3) no
C14 C15 H151 121.(3) no
O16 C15 H152 105.(4) no
C14 C15 H152 115.(3) no
H151 C15 H152 109.(5) no
C12 O16 C15 109.1(3) yes
C18 N17 C4 123.0(2) yes
C18 N17 C22 114.4(2) yes
C4 N17 C22 122.0(2) yes
O19 C18 N17 125.5(2) yes
O19 C18 C20 127.3(2) yes
N17 C18 C20 107.1(2) yes
C21 C20 C18 104.5(2) yes
C21 C20 H201 111.(3) no
C18 C20 H201 100.(3) no
C21 C20 H202 110.(3) no
C18 C20 H202 109.(2) no
H201 C20 H202 122.(3) no
C20 C21 C22 104.7(3) yes
C20 C21 H211 110.(2) no
C22 C21 H211 104.(2) no
C20 C21 H212 116.(2) no
C22 C21 H212 107.(3) no
H211 C21 H212 114.(3) no
N17 C22 C21 102.7(2) yes
N17 C22 H221 112.9(19) no
C21 C22 H221 120.(2) no
N17 C22 H222 107.(4) no
C21 C22 H222 109.(3) no
H221 C22 H222 104.(4) no
O25 N23 O24 123.0(3) yes
O25 N23 C6 119.4(2) yes
O24 N23 C6 117.6(2) yes

loop_
_geom_bond_atom_site_label_1
_geom_bond_atom_site_label_2
_geom_bond_distance
_geom_bond_publ_flag
O1 C9 1.353(3) yes
O1 C2 1.454(3) yes
C2 C3 1.505(3) yes
C2 C11 1.521(4) yes
C2 C12 1.540(4) yes
C3 C4 1.311(4) yes
C3 H3 0.93(3) no
C4 N17 1.436(3) yes
C4 C10 1.457(3) yes
C5 C6 1.369(4) yes
C5 C10 1.385(4) yes
C5 H5 0.90(4) no
C6 C7 1.390(4) yes
C6 N23 1.449(4) yes
C7 C8 1.375(4) yes
C7 H7 0.97(3) no
C8 C9 1.380(4) yes
C8 H8 0.94(4) no
C9 C10 1.414(3) yes
C11 H111 1.14(4) no
C11 H112 0.83(5) no
C11 H113 1.06(4) no
C12 O16 1.398(4) yes
C12 O13 1.405(4) yes
C12 H12 0.97(4) no
O13 C14 1.446(5) yes
C14 C15 1.477(6) yes
C14 H141 0.94(4) no
C14 H142 1.18(5) no
C15 O16 1.418(4) yes
C15 H151 1.03(5) no
C15 H152 1.02(6) no
N17 C18 1.351(3) yes
N17 C22 1.457(3) yes
C18 O19 1.205(3) yes
C18 C20 1.517(4) yes
C20 C21 1.512(5) yes
C20 H201 0.97(5) no
C20 H202 1.05(4) no
C21 C22 1.523(4) yes
C21 H211 1.06(5) no
C21 H212 0.96(4) no
C22 H221 1.05(4) no
C22 H222 0.89(5) no
N23 O25 1.223(3) yes
N23 O24 1.223(3) yes

loop_
_geom_torsion_atom_site_label_1
_geom_torsion_atom_site_label_2
_geom_torsion_atom_site_label_3
_geom_torsion_atom_site_label_4
_geom_torsion
_geom_torsion_publ_flag
C9 O1 C2 C3 28.2(3) no
C9 O1 C2 C11 150.5(2) no
C9 O1 C2 C12 -92.2(2) no
O1 C2 C3 C4 -19.3(4) no
C11 C2 C3 C4 -137.7(3) no
C12 C2 C3 C4 97.8(3) no
C2 C3 C4 N17 -178.6(2) no
C2 C3 C4 C10 3.8(4) no
C10 C5 C6 C7 -1.2(4) no
C10 C5 C6 N23 177.0(2) no
C5 C6 C7 C8 1.8(4) no
N23 C6 C7 C8 -176.4(2) no
C6 C7 C8 C9 -0.7(4) no
C2 O1 C9 C8 162.6(2) no
C2 O1 C9 C10 -22.2(3) no
C7 C8 C9 O1 174.3(2) no
C7 C8 C9 C10 -0.9(4) no
C6 C5 C10 C9 -0.5(3) no
C6 C5 C10 C4 -178.4(2) no
O1 C9 C10 C5 -173.5(2) no
C8 C9 C10 C5 1.5(3) no
O1 C9 C10 C4 4.6(3) no
C8 C9 C10 C4 179.5(2) no
C3 C4 C10 C5 -177.5(2) no
N17 C4 C10 C5 4.8(3) no
C3 C4 C10 C9 4.6(3) no
N17 C4 C10 C9 -173.1(2) no
O1 C2 C12 O16 57.9(3) no
C3 C2 C12 O16 -63.2(3) no
C11 C2 C12 O16 171.5(2) no
O1 C2 C12 O13 178.8(2) no
C3 C2 C12 O13 57.6(3) no
C11 C2 C12 O13 -67.6(3) no
O16 C12 O13 C14 17.7(3) no
C2 C12 O13 C14 -104.2(3) no
C12 O13 C14 C15 -22.2(4) no
O13 C14 C15 O16 18.6(4) no
O13 C12 O16 C15 -5.7(3) no
C2 C12 O16 C15 116.4(3) no
C14 C15 O16 C12 -8.2(4) no
C3 C4 N17 C18 93.5(3) no
C10 C4 N17 C18 -88.8(3) no
C3 C4 N17 C22 -77.2(4) no
C10 C4 N17 C22 100.5(3) no
C4 N17 C18 O19 7.2(4) no
C22 N17 C18 O19 178.6(3) no
C4 N17 C18 C20 -172.6(3) no
C22 N17 C18 C20 -1.2(4) no
O19 C18 C20 C21 165.4(3) no
N17 C18 C20 C21 -14.8(4) no
C18 C20 C21 C22 24.2(4) no
C18 N17 C22 C21 16.4(4) no
C4 N17 C22 C21 -172.1(3) no
C20 C21 C22 N17 -24.4(4) no
C5 C6 N23 O25 172.8(2) no
C7 C6 N23 O25 -9.0(4) no
C5 C6 N23 O24 -8.3(4) no
C7 C6 N23 O24 169.9(2) no

loop_
_cod_related_entry_id
_cod_related_entry_database
_cod_related_entry_code
1 ChemSpider 8081865
